data_7020803
loop_
_publ_author_name
'Beck, Robert'
'Shoshani, Manar'
'Krasinkiewicz, Jonathan'
'Hatnean, Jillian A.'
'Johnson, Samuel A.'

_publ_section_title
;
 Synthesis and chemistry of bis(triisopropylphosphine) nickel(i) and
 nickel(0) precursors.
;
_journal_issue 5
_journal_name_full 'Dalton transactions (Cambridge, England : 2003)'
_journal_page_first 1461
_journal_page_last 1475
_journal_paper_doi 10.1039/c2dt32008h
_journal_volume 42
_journal_year 2013
_chemical_formula_moiety '2(C21 H31 Ni P2)'
_chemical_formula_sum 'C42 H62 Ni2 P4'
_chemical_formula_weight 808.22
_chemical_name_systematic
;
?
;
_space_group_crystal_system monoclinic
_space_group_IT_number 14
_space_group_name_Hall '-P 2ybc'
_space_group_name_H-M_alt 'P 1 21/c 1'
_symmetry_space_group_name_Hall '-P 2ybc'
_symmetry_space_group_name_H-M 'P 1 21/c 1'
_atom_sites_solution_hydrogens geom
_atom_sites_solution_primary direct
_atom_sites_solution_secondary difmap
_audit_creation_date 2011-06-10
_audit_creation_method
;
Olex2 1.1
(compiled 2011.02.15 svn.r1672, GUI svn.r3494)
;
_cell_angle_alpha 90.00
_cell_angle_beta 107.813(3)
_cell_angle_gamma 90.00
_cell_formula_units_Z 2
_cell_length_a 10.8561(5)
_cell_length_b 17.7577(3)
_cell_length_c 11.3609(7)
_cell_measurement_reflns_used 8064
_cell_measurement_temperature 173.15
_cell_measurement_theta_max 28.08
_cell_measurement_theta_min 2.18
_cell_volume 2085.15(17)
_computing_molecular_graphics
;
O. V. Dolomanov, L. J. Bourhis, R. J. Gildea, J. A. K. Howard and H. Puschmann,
OLEX2: a complete structure solution, refinement and analysis program.
J. Appl. Cryst. (2009). 42, 339-341.
;
_computing_publication_material
;
O. V. Dolomanov, L. J. Bourhis, R. J. Gildea, J. A. K. Howard and H. Puschmann,
OLEX2: a complete structure solution, refinement and analysis program.
J. Appl. Cryst. (2009). 42, 339-341.
;
_computing_structure_refinement 'SHELXL-97 (Sheldrick, 2008)'
_computing_structure_solution 'A short history of SHELX (Sheldrick, 2007)/Bruker'
_diffrn_ambient_temperature 173.15
_diffrn_measured_fraction_theta_full 1.000
_diffrn_measured_fraction_theta_max 1.000
_diffrn_measurement_device_type 'Bruker APEX-II CCD'
_diffrn_measurement_method '\w scans'
_diffrn_radiation_monochromator graphite
_diffrn_radiation_type MoK\a
_diffrn_radiation_wavelength 0.71073
_diffrn_reflns_av_R_equivalents 0.0221
_diffrn_reflns_av_unetI/netI 0.0157
_diffrn_reflns_limit_h_max 13
_diffrn_reflns_limit_h_min -13
_diffrn_reflns_limit_k_max 21
_diffrn_reflns_limit_k_min -21
_diffrn_reflns_limit_l_max 13
_diffrn_reflns_limit_l_min -13
_diffrn_reflns_number 20752
_diffrn_reflns_theta_full 25.68
_diffrn_reflns_theta_max 25.68
_diffrn_reflns_theta_min 1.97
_diffrn_source 'fine-focus sealed tube'
_diffrn_standards_number 0
_exptl_absorpt_coefficient_mu 1.084
_exptl_absorpt_correction_T_max 0.9478
_exptl_absorpt_correction_T_min 0.6412
_exptl_absorpt_correction_type multi-scan
_exptl_absorpt_process_details 'SADABS, BRUKER 2003'
_exptl_crystal_colour red
_exptl_crystal_colour_primary brown
_exptl_crystal_density_diffrn 1.287
_exptl_crystal_density_method 'not measured'
_exptl_crystal_description hexagonal
_exptl_crystal_F_000 860
_exptl_crystal_size_max 0.41
_exptl_crystal_size_mid 0.33
_exptl_crystal_size_min 0.05
_refine_diff_density_max 0.701
_refine_diff_density_min -0.360
_refine_diff_density_rms 0.102
_refine_ls_extinction_method none
_refine_ls_goodness_of_fit_ref 1.159
_refine_ls_hydrogen_treatment constr
_refine_ls_matrix_type full
_refine_ls_number_parameters 223
_refine_ls_number_reflns 3959
_refine_ls_number_restraints 0
_refine_ls_restrained_S_all 1.159
_refine_ls_R_factor_all 0.0335
_refine_ls_R_factor_gt 0.0293
_refine_ls_shift/su_max 0.001
_refine_ls_shift/su_mean 0.000
_refine_ls_structure_factor_coef Fsqd
_refine_ls_weighting_details 'calc w=1/[\s^2^(Fo^2^)+(0.0525P)^2^+0.6527P] where P=(Fo^2^+2Fc^2^)/3'
_refine_ls_weighting_scheme calc
_refine_ls_wR_factor_gt 0.0796
_refine_ls_wR_factor_ref 0.0903
_reflns_number_gt 3637
_reflns_number_total 3959
_reflns_threshold_expression >2sigma(I)
_cod_data_source_file c2dt32008h.txt
_cod_data_source_block rbl9_10
_cod_original_cell_volume 2085.15(16)
_cod_database_code 7020803

loop_
_space_group_symop_id
_space_group_symop_operation_xyz
1 'x, y, z'
2 '-x, y+1/2, -z+1/2'
3 '-x, -y, -z'
4 'x, -y-1/2, z-1/2'

loop_
_atom_site_label
_atom_site_type_symbol
_atom_site_fract_x
_atom_site_fract_y
_atom_site_fract_z
_atom_site_U_iso_or_equiv
_atom_site_adp_type
_atom_site_occupancy
_atom_site_symmetry_multiplicity
_atom_site_calc_flag
_atom_site_refinement_flags
Ni1 Ni -0.060282(19) 0.972304(12) 0.05983(2) 0.02211(10) Uani 1 1 d .
P1 P 0.13912(4) 0.96630(3) 0.11924(4) 0.02407(13) Uani 1 1 d .
P2 P -0.18284(4) 0.91764(3) 0.15004(4) 0.02525(13) Uani 1 1 d .
C1 C 0.24240(18) 1.01681(10) 0.25689(18) 0.0267(4) Uani 1 1 d .
C2 C 0.1932(2) 1.06162(12) 0.33381(19) 0.0338(4) Uani 1 1 d .
H2 H 0.1022 1.0618 0.3192 0.041 Uiso 1 1 calc R
C3 C 0.2694(2) 1.10630(13) 0.4311(2) 0.0420(5) Uani 1 1 d .
H3 H 0.2303 1.1361 0.4794 0.050 Uiso 1 1 calc R
C4 C 0.3955(2) 1.10618(13) 0.4541(2) 0.0430(5) Uani 1 1 d .
H4 H 0.4502 1.1353 0.5195 0.052 Uiso 1 1 calc R
C5 C 0.4458(2) 1.06170(13) 0.3790(2) 0.0404(5) Uani 1 1 d .
H5 H 0.5370 1.0611 0.3953 0.048 Uiso 1 1 calc R
C6 C 0.37086(19) 1.01774(11) 0.2808(2) 0.0319(4) Uani 1 1 d .
H6 H 0.4107 0.9890 0.2320 0.038 Uiso 1 1 calc R
C7 C 0.21677(17) 0.87579(10) 0.12205(18) 0.0277(4) Uani 1 1 d .
C8 C 0.2983(2) 0.84417(12) 0.2323(2) 0.0369(5) Uani 1 1 d .
H8 H 0.3172 0.8709 0.3082 0.044 Uiso 1 1 calc R
C9 C 0.3500(2) 0.77375(13) 0.2280(3) 0.0495(6) Uani 1 1 d .
H9 H 0.4055 0.7517 0.3013 0.059 Uiso 1 1 calc R
C10 C 0.3205(2) 0.73381(13) 0.1140(3) 0.0543(7) Uani 1 1 d .
H10 H 0.3578 0.6856 0.1124 0.065 Uiso 1 1 calc R
C11 C 0.2380(2) 0.76394(13) 0.0042(3) 0.0489(6) Uani 1 1 d .
H11 H 0.2179 0.7365 -0.0711 0.059 Uiso 1 1 calc R
C12 C 0.1869(2) 0.83426(12) 0.0083(2) 0.0387(5) Uani 1 1 d .
H12 H 0.1309 0.8558 -0.0652 0.046 Uiso 1 1 calc R
C13 C -0.2822(2) 0.82513(13) -0.0705(2) 0.0433(5) Uani 1 1 d .
H13A H -0.2130 0.8502 -0.0943 0.065 Uiso 1 1 calc R
H13B H -0.3586 0.8198 -0.1433 0.065 Uiso 1 1 calc R
H13C H -0.2528 0.7752 -0.0367 0.065 Uiso 1 1 calc R
C14 C -0.31769(18) 0.87314(12) 0.02920(19) 0.0335(4) Uani 1 1 d .
H14 H -0.3708 0.9159 -0.0171 0.040 Uiso 1 1 calc R
C15 C -0.4059(2) 0.83103(15) 0.0874(2) 0.0514(6) Uani 1 1 d .
H15A H -0.3623 0.7853 0.1277 0.077 Uiso 1 1 calc R
H15B H -0.4861 0.8173 0.0232 0.077 Uiso 1 1 calc R
H15C H -0.4263 0.8633 0.1489 0.077 Uiso 1 1 calc R
C16 C -0.3633(2) 1.02731(13) 0.1445(2) 0.0450(6) Uani 1 1 d .
H16A H -0.3305 1.0481 0.0800 0.067 Uiso 1 1 calc R
H16B H -0.3932 1.0684 0.1865 0.067 Uiso 1 1 calc R
H16C H -0.4354 0.9931 0.1070 0.067 Uiso 1 1 calc R
C17 C -0.2563(2) 0.98460(12) 0.2372(2) 0.0351(5) Uani 1 1 d .
H17 H -0.2942 0.9552 0.2928 0.042 Uiso 1 1 calc R
C18 C -0.1618(2) 1.04233(15) 0.3140(2) 0.0495(6) Uani 1 1 d .
H18A H -0.0869 1.0163 0.3697 0.074 Uiso 1 1 calc R
H18B H -0.2047 1.0721 0.3627 0.074 Uiso 1 1 calc R
H18C H -0.1330 1.0758 0.2590 0.074 Uiso 1 1 calc R
C19 C -0.0257(2) 0.87242(16) 0.3939(2) 0.0491(6) Uani 1 1 d .
H19A H 0.0470 0.8978 0.3765 0.074 Uiso 1 1 calc R
H19B H 0.0069 0.8303 0.4505 0.074 Uiso 1 1 calc R
H19C H -0.0708 0.9081 0.4320 0.074 Uiso 1 1 calc R
C20 C -0.12032(19) 0.84248(12) 0.2719(2) 0.0372(5) Uani 1 1 d .
H20 H -0.1967 0.8210 0.2918 0.045 Uiso 1 1 calc R
C21 C -0.0618(3) 0.77954(13) 0.2148(3) 0.0539(6) Uani 1 1 d .
H21A H -0.1298 0.7561 0.1472 0.081 Uiso 1 1 calc R
H21B H -0.0231 0.7416 0.2779 0.081 Uiso 1 1 calc R
H21C H 0.0050 0.8005 0.1825 0.081 Uiso 1 1 calc R

loop_
_atom_site_aniso_label
_atom_site_aniso_U_11
_atom_site_aniso_U_22
_atom_site_aniso_U_33
_atom_site_aniso_U_23
_atom_site_aniso_U_13
_atom_site_aniso_U_12
Ni1 0.01458(14) 0.02523(15) 0.02667(16) 0.00145(8) 0.00654(10) -0.00104(8)
P1 0.0159(2) 0.0278(3) 0.0278(3) 0.00226(18) 0.00550(19) 0.00001(16)
P2 0.0187(2) 0.0295(3) 0.0280(3) 0.00215(18) 0.00766(19) -0.00235(18)
C1 0.0211(9) 0.0278(9) 0.0292(10) 0.0047(7) 0.0046(7) -0.0004(7)
C2 0.0285(10) 0.0351(11) 0.0386(11) -0.0004(9) 0.0113(8) -0.0002(8)
C3 0.0506(13) 0.0365(11) 0.0399(12) -0.0049(9) 0.0155(10) -0.0011(10)
C4 0.0432(13) 0.0379(12) 0.0390(12) -0.0021(9) -0.0005(10) -0.0090(10)
C5 0.0271(10) 0.0396(12) 0.0476(12) 0.0045(10) 0.0014(9) -0.0067(9)
C6 0.0222(9) 0.0336(10) 0.0386(11) 0.0039(8) 0.0072(8) -0.0003(8)
C7 0.0185(8) 0.0266(9) 0.0396(10) 0.0026(8) 0.0114(8) -0.0019(7)
C8 0.0305(10) 0.0338(11) 0.0451(12) 0.0061(9) 0.0095(9) 0.0014(8)
C9 0.0354(12) 0.0387(12) 0.0733(17) 0.0176(12) 0.0149(11) 0.0092(10)
C10 0.0419(13) 0.0283(11) 0.104(2) 0.0033(13) 0.0387(14) 0.0039(10)
C11 0.0471(13) 0.0352(12) 0.0734(17) -0.0140(12) 0.0318(13) -0.0082(10)
C12 0.0320(11) 0.0368(11) 0.0474(12) -0.0052(9) 0.0122(9) -0.0037(9)
C13 0.0528(14) 0.0350(11) 0.0382(12) -0.0025(9) 0.0082(10) -0.0083(10)
C14 0.0245(9) 0.0369(11) 0.0359(11) 0.0033(8) 0.0044(8) -0.0082(8)
C15 0.0344(12) 0.0609(15) 0.0570(15) 0.0029(12) 0.0110(11) -0.0222(11)
C16 0.0306(11) 0.0536(14) 0.0537(14) -0.0001(11) 0.0173(11) 0.0081(9)
C17 0.0275(10) 0.0458(12) 0.0361(11) -0.0009(9) 0.0159(9) 0.0001(9)
C18 0.0391(13) 0.0565(14) 0.0516(14) -0.0187(12) 0.0119(11) 0.0001(11)
C19 0.0415(13) 0.0637(16) 0.0370(12) 0.0077(11) 0.0043(10) 0.0065(11)
C20 0.0270(10) 0.0410(11) 0.0417(12) 0.0146(9) 0.0079(9) -0.0029(9)
C21 0.0494(14) 0.0354(12) 0.0630(16) 0.0042(11) -0.0034(12) 0.0053(10)

loop_
_atom_type_symbol
_atom_type_description
_atom_type_scat_dispersion_real
_atom_type_scat_dispersion_imag
_atom_type_scat_source
C C 0.0033 0.0016 'International Tables Vol C Tables 4.2.6.8 and 6.1.1.4'
H H 0.0000 0.0000 'International Tables Vol C Tables 4.2.6.8 and 6.1.1.4'
Ni Ni 0.3393 1.1124 'International Tables Vol C Tables 4.2.6.8 and 6.1.1.4'
P P 0.1023 0.0942 'International Tables Vol C Tables 4.2.6.8 and 6.1.1.4'

loop_
_geom_angle_atom_site_label_1
_geom_angle_atom_site_label_2
_geom_angle_atom_site_label_3
_geom_angle
_geom_angle_site_symmetry_1
_geom_angle_site_symmetry_3
P1 Ni1 Ni1 53.152(15) 3_575 3_575
P1 Ni1 Ni1 60.064(16) . 3_575
P1 Ni1 P1 113.217(16) . 3_575
P1 Ni1 P2 124.23(2) . .
P2 Ni1 Ni1 173.92(2) . 3_575
P2 Ni1 P1 122.353(19) . 3_575
Ni1 P1 Ni1 66.783(16) . 3_575
C1 P1 Ni1 119.76(6) . 3_575
C1 P1 Ni1 123.66(7) . .
C7 P1 Ni1 119.72(7) . 3_575
C7 P1 Ni1 119.19(6) . .
C7 P1 C1 104.87(9) . .
C14 P2 Ni1 107.74(7) . .
C14 P2 C17 107.16(10) . .
C14 P2 C20 105.48(9) . .
C17 P2 Ni1 113.07(7) . .
C17 P2 C20 100.14(10) . .
C20 P2 Ni1 122.19(7) . .
C2 C1 P1 123.55(14) . .
C6 C1 P1 120.13(16) . .
C6 C1 C2 116.02(18) . .
C1 C2 H2 117.8 . .
C1 C2 C3 124.42(19) . .
C3 C2 H2 117.8 . .
C2 C3 H3 120.6 . .
C4 C3 C2 118.8(2) . .
C4 C3 H3 120.6 . .
C3 C4 H4 121.3 . .
C3 C4 C5 117.4(2) . .
C5 C4 H4 121.3 . .
C4 C5 H5 117.9 . .
C4 C5 C6 124.3(2) . .
C6 C5 H5 117.9 . .
C1 C6 C5 119.0(2) . .
C1 C6 H6 120.5 . .
C5 C6 H6 120.5 . .
C8 C7 P1 122.08(16) . .
C8 C7 C12 120.17(18) . .
C12 C7 P1 117.65(15) . .
C7 C8 H8 120.6 . .
C9 C8 C7 118.8(2) . .
C9 C8 H8 120.6 . .
C8 C9 H9 119.9 . .
C8 C9 C10 120.3(2) . .
C10 C9 H9 119.9 . .
C9 C10 H10 119.2 . .
C11 C10 C9 121.6(2) . .
C11 C10 H10 119.2 . .
C10 C11 H11 120.9 . .
C12 C11 C10 118.2(2) . .
C12 C11 H11 120.9 . .
C7 C12 H12 119.5 . .
C11 C12 C7 121.0(2) . .
C11 C12 H12 119.5 . .
H13A C13 H13B 109.5 . .
H13A C13 H13C 109.5 . .
H13B C13 H13C 109.5 . .
C14 C13 H13A 109.5 . .
C14 C13 H13B 109.5 . .
C14 C13 H13C 109.5 . .
P2 C14 H14 105.3 . .
C13 C14 P2 117.25(15) . .
C13 C14 H14 105.3 . .
C15 C14 P2 110.43(15) . .
C15 C14 C13 112.13(19) . .
C15 C14 H14 105.3 . .
C14 C15 H15A 109.5 . .
C14 C15 H15B 109.5 . .
C14 C15 H15C 109.5 . .
H15A C15 H15B 109.5 . .
H15A C15 H15C 109.5 . .
H15B C15 H15C 109.5 . .
H16A C16 H16B 109.5 . .
H16A C16 H16C 109.5 . .
H16B C16 H16C 109.5 . .
C17 C16 H16A 109.5 . .
C17 C16 H16B 109.5 . .
C17 C16 H16C 109.5 . .
P2 C17 H17 109.0 . .
C16 C17 P2 108.08(15) . .
C16 C17 H17 109.0 . .
C16 C17 C18 107.50(19) . .
C18 C17 P2 114.12(15) . .
C18 C17 H17 109.0 . .
C17 C18 H18A 109.5 . .
C17 C18 H18B 109.5 . .
C17 C18 H18C 109.5 . .
H18A C18 H18B 109.5 . .
H18A C18 H18C 109.5 . .
H18B C18 H18C 109.5 . .
H19A C19 H19B 109.5 . .
H19A C19 H19C 109.5 . .
H19B C19 H19C 109.5 . .
C20 C19 H19A 109.5 . .
C20 C19 H19B 109.5 . .
C20 C19 H19C 109.5 . .
P2 C20 H20 107.4 . .
C19 C20 P2 113.86(16) . .
C19 C20 H20 107.4 . .
C21 C20 P2 107.95(16) . .
C21 C20 C19 112.61(18) . .
C21 C20 H20 107.4 . .
C20 C21 H21A 109.5 . .
C20 C21 H21B 109.5 . .
C20 C21 H21C 109.5 . .
H21A C21 H21B 109.5 . .
H21A C21 H21C 109.5 . .
H21B C21 H21C 109.5 . .

loop_
_geom_bond_atom_site_label_1
_geom_bond_atom_site_label_2
_geom_bond_distance
_geom_bond_site_symmetry_2
Ni1 Ni1 2.3702(4) 3_575
Ni1 P1 2.0638(5) .
Ni1 P1 2.2349(5) 3_575
Ni1 P2 2.1440(5) .
P1 Ni1 2.2349(5) 3_575
P1 C1 1.853(2) .
P1 C7 1.8107(19) .
P2 C14 1.850(2) .
P2 C17 1.875(2) .
P2 C20 1.893(2) .
C1 C2 1.403(3) .
C1 C6 1.337(3) .
C2 H2 0.9500 .
C2 C3 1.406(3) .
C3 H3 0.9500 .
C3 C4 1.313(3) .
C4 H4 0.9500 .
C4 C5 1.392(4) .
C5 H5 0.9500 .
C5 C6 1.400(3) .
C6 H6 0.9500 .
C7 C8 1.411(3) .
C7 C12 1.436(3) .
C8 H8 0.9500 .
C8 C9 1.378(3) .
C9 H9 0.9500 .
C9 C10 1.425(4) .
C10 H10 0.9500 .
C10 C11 1.401(4) .
C11 H11 0.9500 .
C11 C12 1.373(3) .
C12 H12 0.9500 .
C13 H13A 0.9800 .
C13 H13B 0.9800 .
C13 H13C 0.9800 .
C13 C14 1.557(3) .
C14 H14 1.0000 .
C14 C15 1.517(3) .
C15 H15A 0.9800 .
C15 H15B 0.9800 .
C15 H15C 0.9800 .
C16 H16A 0.9800 .
C16 H16B 0.9800 .
C16 H16C 0.9800 .
C16 C17 1.511(3) .
C17 H17 1.0000 .
C17 C18 1.522(3) .
C18 H18A 0.9800 .
C18 H18B 0.9800 .
C18 H18C 0.9800 .
C19 H19A 0.9800 .
C19 H19B 0.9800 .
C19 H19C 0.9800 .
C19 C20 1.545(3) .
C20 H20 1.0000 .
C20 C21 1.525(3) .
C21 H21A 0.9800 .
C21 H21B 0.9800 .
C21 H21C 0.9800 .

loop_
_geom_torsion_atom_site_label_1
_geom_torsion_atom_site_label_2
_geom_torsion_atom_site_label_3
_geom_torsion_atom_site_label_4
_geom_torsion
_geom_torsion_site_symmetry_1
_geom_torsion_site_symmetry_4
Ni1 Ni1 P1 C1 111.30(7) 3_575 .
Ni1 Ni1 P1 C7 -112.22(8) 3_575 .
Ni1 P1 C1 C2 1.8(2) . .
Ni1 P1 C1 C2 82.31(17) 3_575 .
Ni1 P1 C1 C6 -171.68(13) . .
Ni1 P1 C1 C6 -91.16(16) 3_575 .
Ni1 P1 C7 C8 162.26(13) 3_575 .
Ni1 P1 C7 C8 -119.34(15) . .
Ni1 P1 C7 C12 -21.28(17) 3_575 .
Ni1 P1 C7 C12 57.12(16) . .
Ni1 P2 C14 C13 47.97(16) . .
Ni1 P2 C14 C15 178.06(15) . .
Ni1 P2 C17 C16 75.08(15) . .
Ni1 P2 C17 C18 -44.44(19) . .
Ni1 P2 C20 C19 68.60(18) . .
Ni1 P2 C20 C21 -57.22(17) . .
P1 Ni1 P1 Ni1 0.0 3_575 3_575
P1 Ni1 P1 C1 111.31(7) 3_575 .
P1 Ni1 P1 C7 -112.22(8) 3_575 .
P1 Ni1 P2 C14 -135.54(7) . .
P1 Ni1 P2 C14 38.93(8) 3_575 .
P1 Ni1 P2 C17 -79.29(8) 3_575 .
P1 Ni1 P2 C17 106.24(8) . .
P1 Ni1 P2 C20 -13.37(9) . .
P1 Ni1 P2 C20 161.10(9) 3_575 .
P1 C1 C2 C3 -173.35(17) . .
P1 C1 C6 C5 174.41(15) . .
P1 C7 C8 C9 177.54(16) . .
P1 C7 C12 C11 -177.42(16) . .
P2 Ni1 P1 Ni1 174.92(3) . 3_575
P2 Ni1 P1 C1 -73.78(8) . .
P2 Ni1 P1 C7 62.70(8) . .
C1 P1 C7 C8 24.29(18) . .
C1 P1 C7 C12 -159.25(15) . .
C1 C2 C3 C4 -0.9(3) . .
C2 C1 C6 C5 0.5(3) . .
C2 C3 C4 C5 0.5(3) . .
C3 C4 C5 C6 0.3(3) . .
C4 C5 C6 C1 -0.9(3) . .
C6 C1 C2 C3 0.4(3) . .
C7 P1 C1 C2 -139.74(16) . .
C7 P1 C1 C6 46.79(18) . .
C7 C8 C9 C10 -0.4(3) . .
C8 C7 C12 C11 -0.9(3) . .
C8 C9 C10 C11 -0.7(4) . .
C9 C10 C11 C12 1.0(3) . .
C10 C11 C12 C7 -0.2(3) . .
C12 C7 C8 C9 1.2(3) . .
C14 P2 C17 C16 -43.48(17) . .
C14 P2 C17 C18 -163.00(17) . .
C14 P2 C20 C19 -168.19(16) . .
C14 P2 C20 C21 65.99(16) . .
C17 P2 C14 C13 169.93(15) . .
C17 P2 C14 C15 -59.98(19) . .
C17 P2 C20 C19 -57.06(18) . .
C17 P2 C20 C21 177.12(15) . .
C20 P2 C14 C13 -84.02(17) . .
C20 P2 C14 C15 46.08(19) . .
C20 P2 C17 C16 -153.29(15) . .
C20 P2 C17 C18 87.19(18) . .
